data_7062627
loop_
_publ_author_name
'Garazade, Ismayil M.'
'Gurbanov, Atash V.'
'Gomila, Rosa M.'
'Frontera, Antonio'
'Nunes, Ana V. M.'
'Mahmudov, Kamran T.'
'Pombeiro, Armando J. L.'

_publ_section_title
;
 Spodium, halogen and hydrogen bonds in the reactivity of
 bis(2,4-bis(trichloromethyl)-1,3,5-triazapentadienato)-Zn(ii)
;
_journal_issue 34
_journal_name_full 'New Journal of Chemistry'
_journal_page_first 15856
_journal_page_last 15861
_journal_paper_doi 10.1039/D3NJ02994H
_journal_volume 47
_journal_year 2023
_chemical_formula_moiety 'C8 H4 Cl12 Cu N6, 2(C3 H7 N O)'
_chemical_formula_sum 'C14 H18 Cl12 Cu N8 O2'
_chemical_formula_weight 819.30
_space_group_crystal_system triclinic
_space_group_IT_number 2
_space_group_name_Hall '-P 1'
_space_group_name_H-M_alt 'P -1'
_atom_sites_solution_hydrogens mixed
_atom_sites_solution_primary direct
_atom_sites_solution_secondary difmap
_audit_creation_method SHELXL-2019/1
_audit_update_record
;
2023-03-30 deposited with the CCDC.	2023-08-01 downloaded from the CCDC.
;
_cell_angle_alpha 112.979(4)
_cell_angle_beta 96.810(4)
_cell_angle_gamma 102.216(4)
_cell_formula_units_Z 1
_cell_length_a 5.8826(7)
_cell_length_b 11.8884(14)
_cell_length_c 12.3119(14)
_cell_measurement_reflns_used 1143
_cell_measurement_temperature 150(2)
_cell_measurement_theta_max 22.06
_cell_measurement_theta_min 3.20
_cell_volume 755.14(16)
_computing_cell_refinement 'Bruker SAINT'
_computing_data_collection 'Bruker APEX4'
_computing_data_reduction 'Bruker SAINT'
_computing_molecular_graphics 'Bruker SHELXTL'
_computing_publication_material 'Bruker SHELXTL'
_computing_structure_refinement 'SHELXL-2019/1 (Sheldrick, 2019)'
_computing_structure_solution 'SHELXT 2019/1 (Sheldrick, 2019)'
_diffrn_ambient_temperature 150(2)
_diffrn_measured_fraction_theta_full 0.999
_diffrn_measured_fraction_theta_max 0.998
_diffrn_measurement_device_type 'Bruker APEX-II CCD'
_diffrn_measurement_method '\f and \w scans'
_diffrn_radiation_type MoK\a
_diffrn_radiation_wavelength 0.71073
_diffrn_reflns_av_R_equivalents 0.0705
_diffrn_reflns_av_unetI/netI 0.1019
_diffrn_reflns_Laue_measured_fraction_full 0.999
_diffrn_reflns_Laue_measured_fraction_max 0.998
_diffrn_reflns_limit_h_max 7
_diffrn_reflns_limit_h_min -7
_diffrn_reflns_limit_k_max 10
_diffrn_reflns_limit_k_min -14
_diffrn_reflns_limit_l_max 15
_diffrn_reflns_limit_l_min -12
_diffrn_reflns_number 9003
_diffrn_reflns_point_group_measured_fraction_full 0.999
_diffrn_reflns_point_group_measured_fraction_max 0.998
_diffrn_reflns_theta_full 25.242
_diffrn_reflns_theta_max 25.726
_diffrn_reflns_theta_min 1.843
_exptl_absorpt_coefficient_mu 1.816
_exptl_absorpt_correction_T_max 0.791
_exptl_absorpt_correction_T_min 0.725
_exptl_absorpt_correction_type multi-scan
_exptl_absorpt_process_details 'SADABS (Bruker, 2008)'
_exptl_crystal_colour red
_exptl_crystal_density_diffrn 1.802
_exptl_crystal_description prism
_exptl_crystal_F_000 407
_exptl_crystal_size_max 0.210
_exptl_crystal_size_mid 0.140
_exptl_crystal_size_min 0.120
_refine_diff_density_max 0.660
_refine_diff_density_min -0.559
_refine_diff_density_rms 0.119
_refine_ls_extinction_method none
_refine_ls_goodness_of_fit_ref 0.946
_refine_ls_hydrogen_treatment constr
_refine_ls_matrix_type full
_refine_ls_number_parameters 171
_refine_ls_number_reflns 2880
_refine_ls_number_restraints 0
_refine_ls_restrained_S_all 0.946
_refine_ls_R_factor_all 0.0924
_refine_ls_R_factor_gt 0.0430
_refine_ls_shift/su_max 0.000
_refine_ls_shift/su_mean 0.000
_refine_ls_structure_factor_coef Fsqd
_refine_ls_weighting_details 'w=1/[\s^2^(Fo^2^)+(0.0212P)^2^] where P=(Fo^2^+2Fc^2^)/3'
_refine_ls_weighting_scheme calc
_refine_ls_wR_factor_gt 0.0620
_refine_ls_wR_factor_ref 0.0737
_reflns_Friedel_coverage 0.000
_reflns_number_gt 1829
_reflns_number_total 2880
_reflns_threshold_expression 'I > 2\s(I)'
_cod_data_source_file d3nj02994h2.cif
_cod_data_source_block A36_A
_cod_depositor_comments 'Adding full bibliography for 7062625--7062628.cif.'
_cod_original_cell_volume 755.14(15)
_cod_database_code 7062627
_shelx_shelxl_version_number 2019/1
_shelx_space_group_comment
;
The symmetry employed for this shelxl refinement is uniquely defined
by the following loop, which should always be used as a source of
symmetry information in preference to the above space-group names.
They are only intended as comments.
;
_shelx_estimated_absorpt_t_min 0.702
_shelx_estimated_absorpt_t_max 0.812

loop_
_space_group_symop_operation_xyz
'x, y, z'
'-x, -y, -z'

loop_
_atom_site_label
_atom_site_type_symbol
_atom_site_fract_x
_atom_site_fract_y
_atom_site_fract_z
_atom_site_U_iso_or_equiv
_atom_site_adp_type
_atom_site_occupancy
_atom_site_site_symmetry_order
_atom_site_calc_flag
_atom_site_refinement_flags_posn
_atom_site_refinement_flags_adp
_atom_site_refinement_flags_occupancy
_atom_site_disorder_assembly
_atom_site_disorder_group
Cu1 Cu 1.000000 1.000000 0.500000 0.0191(2) Uani 1 2 d S . P . .
Cl1 Cl 1.45313(17) 0.88641(10) 0.18133(9) 0.0269(3) Uani 1 1 d . . . . .
Cl2 Cl 1.06715(19) 0.66418(9) 0.03425(9) 0.0347(3) Uani 1 1 d . . . . .
Cl3 Cl 1.00872(18) 0.91048(10) 0.07535(9) 0.0300(3) Uani 1 1 d . . . . .
Cl4 Cl 0.5397(2) 0.49620(10) 0.14470(9) 0.0356(3) Uani 1 1 d . . . . .
Cl5 Cl 0.29061(17) 0.62949(10) 0.31410(10) 0.0362(3) Uani 1 1 d . . . . .
Cl6 Cl 0.6701(2) 0.53990(10) 0.39296(10) 0.0361(3) Uani 1 1 d . . . . .
O1 O 0.5342(5) 0.8157(3) 0.6249(2) 0.0334(8) Uani 1 1 d . . . . .
N1 N 1.1123(5) 0.9494(3) 0.3506(3) 0.0241(9) Uani 1 1 d . . . . .
H1N H 1.230009 1.010458 0.348802 0.029 Uiso 1 1 d R U . . .
N2 N 0.8707(5) 0.7356(3) 0.2412(3) 0.0166(8) Uani 1 1 d . . . . .
N3 N 0.7852(5) 0.8288(3) 0.4352(3) 0.0196(8) Uani 1 1 d . . . . .
H3N H 0.695122 0.805966 0.481458 0.023 Uiso 1 1 d R U . . .
N4 N 0.2563(5) 0.7772(3) 0.7289(3) 0.0204(8) Uani 1 1 d . . . . .
C1 C 1.0365(6) 0.8398(4) 0.2572(3) 0.0160(9) Uani 1 1 d . . . . .
C2 C 0.7580(6) 0.7366(3) 0.3290(3) 0.0163(9) Uani 1 1 d . . . . .
C3 C 1.1382(6) 0.8225(3) 0.1423(3) 0.0204(10) Uani 1 1 d . . . . .
C4 C 0.5733(6) 0.6064(3) 0.2950(3) 0.0184(9) Uani 1 1 d . . . . .
C5 C 0.3268(8) 0.7821(4) 0.6329(4) 0.0294(11) Uani 1 1 d . . . . .
H5 H 0.205737 0.757300 0.562979 0.035 Uiso 1 1 calc R U . . .
C6 C 0.4266(7) 0.8122(4) 0.8393(3) 0.0305(11) Uani 1 1 d . . . . .
H6A H 0.408619 0.739315 0.859535 0.046 Uiso 1 1 calc R U . . .
H6B H 0.398099 0.883561 0.905181 0.046 Uiso 1 1 calc R U . . .
H6C H 0.588703 0.837588 0.828202 0.046 Uiso 1 1 calc R U . . .
C7 C 0.0077(7) 0.7305(4) 0.7285(4) 0.0440(14) Uani 1 1 d . . . . .
H7A H -0.036137 0.794876 0.794476 0.066 Uiso 1 1 calc R U . . .
H7D H -0.016620 0.651958 0.739706 0.066 Uiso 1 1 calc R U . . .
H7B H -0.092199 0.713082 0.650958 0.066 Uiso 1 1 calc R U . . .

loop_
_atom_site_aniso_label
_atom_site_aniso_U_11
_atom_site_aniso_U_22
_atom_site_aniso_U_33
_atom_site_aniso_U_23
_atom_site_aniso_U_13
_atom_site_aniso_U_12
Cu1 0.0226(4) 0.0177(4) 0.0147(4) 0.0063(3) 0.0072(3) 0.0008(3)
Cl1 0.0196(6) 0.0362(6) 0.0298(6) 0.0167(5) 0.0105(5) 0.0097(5)
Cl2 0.0486(7) 0.0242(6) 0.0240(6) 0.0029(5) 0.0207(6) 0.0030(6)
Cl3 0.0294(6) 0.0453(7) 0.0285(7) 0.0248(6) 0.0109(5) 0.0164(5)
Cl4 0.0486(7) 0.0223(6) 0.0206(6) 0.0002(5) 0.0120(5) -0.0048(5)
Cl5 0.0184(6) 0.0308(6) 0.0506(8) 0.0101(6) 0.0094(6) 0.0030(5)
Cl6 0.0483(7) 0.0254(6) 0.0350(7) 0.0196(6) -0.0008(6) 0.0040(5)
O1 0.0340(19) 0.0338(18) 0.0267(18) 0.0118(15) 0.0135(15) -0.0034(15)
N1 0.026(2) 0.021(2) 0.023(2) 0.0098(18) 0.0126(17) -0.0022(16)
N2 0.0175(18) 0.0149(18) 0.0174(19) 0.0072(15) 0.0055(15) 0.0029(15)
N3 0.024(2) 0.0188(18) 0.0152(19) 0.0085(16) 0.0105(16) -0.0006(15)
N4 0.0170(19) 0.026(2) 0.0148(19) 0.0077(16) 0.0052(16) 0.0003(16)
C1 0.019(2) 0.020(2) 0.011(2) 0.0079(19) 0.0043(18) 0.0071(19)
C2 0.012(2) 0.021(2) 0.019(2) 0.011(2) 0.0015(19) 0.0059(19)
C3 0.019(2) 0.020(2) 0.022(2) 0.009(2) 0.0084(19) 0.0044(19)
C4 0.026(2) 0.020(2) 0.011(2) 0.0070(18) 0.0061(18) 0.0073(19)
C5 0.037(3) 0.023(3) 0.020(3) 0.004(2) 0.004(2) 0.003(2)
C6 0.030(3) 0.037(3) 0.029(3) 0.018(2) 0.010(2) 0.008(2)
C7 0.021(3) 0.056(3) 0.037(3) 0.007(3) 0.008(2) 0.000(2)

loop_
_atom_type_symbol
_atom_type_description
_atom_type_scat_dispersion_real
_atom_type_scat_dispersion_imag
_atom_type_scat_source
C C 0.0033 0.0016 'International Tables Vol C Tables 4.2.6.8 and 6.1.1.4'
H H 0.0000 0.0000 'International Tables Vol C Tables 4.2.6.8 and 6.1.1.4'
N N 0.0061 0.0033 'International Tables Vol C Tables 4.2.6.8 and 6.1.1.4'
O O 0.0106 0.0060 'International Tables Vol C Tables 4.2.6.8 and 6.1.1.4'
Cl Cl 0.1484 0.1585 'International Tables Vol C Tables 4.2.6.8 and 6.1.1.4'
Cu Cu 0.3201 1.2651 'International Tables Vol C Tables 4.2.6.8 and 6.1.1.4'

loop_
_geom_angle_atom_site_label_1
_geom_angle_atom_site_label_2
_geom_angle_atom_site_label_3
_geom_angle
_geom_angle_site_symmetry_1
_geom_angle_site_symmetry_3
_geom_angle_publ_flag
N1 Cu1 N1 180.0 2_776 . ?
N1 Cu1 N3 88.21(12) 2_776 2_776 ?
N1 Cu1 N3 91.79(12) . 2_776 ?
N1 Cu1 N3 91.79(12) 2_776 . ?
N1 Cu1 N3 88.21(12) . . ?
N3 Cu1 N3 180.0 2_776 . ?
C1 N1 Cu1 127.0(2) . . ?
C1 N1 H1N 118.8 . . ?
Cu1 N1 H1N 114.2 . . ?
C2 N2 C1 119.7(3) . . ?
C2 N3 Cu1 127.0(2) . . ?
C2 N3 H3N 113.2 . . ?
Cu1 N3 H3N 119.8 . . ?
C5 N4 C6 121.1(3) . . ?
C5 N4 C7 122.6(4) . . ?
C6 N4 C7 116.2(3) . . ?
N1 C1 N2 129.1(3) . . ?
N1 C1 C3 118.6(3) . . ?
N2 C1 C3 112.2(3) . . ?
N3 C2 N2 128.9(3) . . ?
N3 C2 C4 118.5(3) . . ?
N2 C2 C4 112.6(3) . . ?
C1 C3 Cl2 114.1(3) . . ?
C1 C3 Cl1 111.0(3) . . ?
Cl2 C3 Cl1 108.3(2) . . ?
C1 C3 Cl3 106.1(2) . . ?
Cl2 C3 Cl3 108.4(2) . . ?
Cl1 C3 Cl3 108.87(19) . . ?
C2 C4 Cl4 113.0(2) . . ?
C2 C4 Cl5 109.9(3) . . ?
Cl4 C4 Cl5 107.9(2) . . ?
C2 C4 Cl6 108.6(3) . . ?
Cl4 C4 Cl6 108.3(2) . . ?
Cl5 C4 Cl6 108.97(19) . . ?
O1 C5 N4 126.3(4) . . ?
O1 C5 H5 116.9 . . ?
N4 C5 H5 116.9 . . ?
N4 C6 H6A 109.5 . . ?
N4 C6 H6B 109.5 . . ?
H6A C6 H6B 109.5 . . ?
N4 C6 H6C 109.5 . . ?
H6A C6 H6C 109.5 . . ?
H6B C6 H6C 109.5 . . ?
N4 C7 H7A 109.5 . . ?
N4 C7 H7D 109.5 . . ?
H7A C7 H7D 109.5 . . ?
N4 C7 H7B 109.5 . . ?
H7A C7 H7B 109.5 . . ?
H7D C7 H7B 109.5 . . ?

loop_
_geom_bond_atom_site_label_1
_geom_bond_atom_site_label_2
_geom_bond_distance
_geom_bond_site_symmetry_2
_geom_bond_publ_flag
Cu1 N1 1.943(3) 2_776 ?
Cu1 N1 1.943(3) . ?
Cu1 N3 1.944(3) 2_776 ?
Cu1 N3 1.944(3) . ?
Cl1 C3 1.775(4) . ?
Cl2 C3 1.752(4) . ?
Cl3 C3 1.792(4) . ?
Cl4 C4 1.758(4) . ?
Cl5 C4 1.770(4) . ?
Cl6 C4 1.783(4) . ?
O1 C5 1.229(4) . ?
N1 C1 1.297(4) . ?
N1 H1N 0.9000 . ?
N2 C2 1.331(4) . ?
N2 C1 1.333(4) . ?
N3 C2 1.302(4) . ?
N3 H3N 0.9000 . ?
N4 C5 1.316(5) . ?
N4 C6 1.443(5) . ?
N4 C7 1.449(4) . ?
C1 C3 1.559(5) . ?
C2 C4 1.557(5) . ?
C5 H5 0.9500 . ?
C6 H6A 0.9800 . ?
C6 H6B 0.9800 . ?
C6 H6C 0.9800 . ?
C7 H7A 0.9800 . ?
C7 H7D 0.9800 . ?
C7 H7B 0.9800 . ?

loop_
_geom_torsion_atom_site_label_1
_geom_torsion_atom_site_label_2
_geom_torsion_atom_site_label_3
_geom_torsion_atom_site_label_4
_geom_torsion
_geom_torsion_site_symmetry_1
_geom_torsion_site_symmetry_2
_geom_torsion_site_symmetry_3
_geom_torsion_site_symmetry_4
_geom_torsion_publ_flag
Cu1 N1 C1 N2 -1.7(6) . . . . ?
Cu1 N1 C1 C3 175.4(3) . . . . ?
C2 N2 C1 N1 0.3(6) . . . . ?
C2 N2 C1 C3 -176.9(3) . . . . ?
Cu1 N3 C2 N2 1.3(6) . . . . ?
Cu1 N3 C2 C4 -179.5(3) . . . . ?
C1 N2 C2 N3 -0.1(6) . . . . ?
C1 N2 C2 C4 -179.3(3) . . . . ?
N1 C1 C3 Cl2 168.4(3) . . . . ?
N2 C1 C3 Cl2 -14.1(4) . . . . ?
N1 C1 C3 Cl1 45.7(4) . . . . ?
N2 C1 C3 Cl1 -136.8(3) . . . . ?
N1 C1 C3 Cl3 -72.4(4) . . . . ?
N2 C1 C3 Cl3 105.2(3) . . . . ?
N3 C2 C4 Cl4 175.1(3) . . . . ?
N2 C2 C4 Cl4 -5.7(4) . . . . ?
N3 C2 C4 Cl5 54.4(4) . . . . ?
N2 C2 C4 Cl5 -126.3(3) . . . . ?
N3 C2 C4 Cl6 -64.7(4) . . . . ?
N2 C2 C4 Cl6 114.6(3) . . . . ?
C6 N4 C5 O1 -0.4(6) . . . . ?
C7 N4 C5 O1 -177.0(4) . . . . ?
